data_4037644
loop_
_publ_author_name
'Shi, Hao-Nan'
'Huang, Min-Hua'
'Hao, Wen-Juan'
'Tu, Xing-Chao'
'Tu, Shu-Jiang'
'Jiang, Bo'

_publ_section_title
;
 Synthesis of Diastereoenriched 1-Indanones via Double-Base Cooperatively
 Promoted 1,4-<i>Oxo</i>-Migration/Cyclization of \b-Alkynyl Ketones.
;
_journal_name_full 'The Journal of organic chemistry'
_journal_paper_doi 10.1021/acs.joc.9b02525
_journal_year 2019
_chemical_formula_sum 'C20 H17 N O'
_chemical_formula_weight 287.35
_space_group_IT_number 61
_space_group_name_Hall '-P 2ac 2ab'
_space_group_name_H-M_alt 'P b c a'
_symmetry_cell_setting orthorhombic
_symmetry_space_group_name_H-M 'P b c a'
_atom_sites_solution_hydrogens geom
_atom_sites_solution_primary direct
_atom_sites_solution_secondary difmap
_audit_creation_method SHELXL-97
_cell_angle_alpha 90.00
_cell_angle_beta 90.00
_cell_angle_gamma 90.00
_cell_formula_units_Z 8
_cell_length_a 10.8374(9)
_cell_length_b 15.4836(13)
_cell_length_c 18.6142(15)
_cell_measurement_reflns_used 2130
_cell_measurement_temperature 298(2)
_cell_measurement_theta_max 20.446
_cell_measurement_theta_min 2.542
_cell_volume 3123.5(4)
_computing_cell_refinement 'Bruker SMART'
_computing_data_collection 'Bruker SMART'
_computing_data_reduction 'Bruker SAINT'
_computing_molecular_graphics 'Bruker SHELXTL'
_computing_publication_material 'Bruker SHELXTL'
_computing_structure_refinement 'SHELXL-97 (Sheldrick, 1997)'
_computing_structure_solution 'SHELXS-97 (Sheldrick, 1990)'
_diffrn_ambient_temperature 298(2)
_diffrn_measured_fraction_theta_full 1.000
_diffrn_measured_fraction_theta_max 1.000
_diffrn_measurement_device_type 'CCD area detector'
_diffrn_measurement_method 'phi and omega scans'
_diffrn_radiation_monochromator graphite
_diffrn_radiation_source 'fine-focus sealed tube'
_diffrn_radiation_type MoK\a
_diffrn_radiation_wavelength 0.71073
_diffrn_reflns_av_R_equivalents 0.0630
_diffrn_reflns_av_sigmaI/netI 0.1254
_diffrn_reflns_limit_h_max 8
_diffrn_reflns_limit_h_min -12
_diffrn_reflns_limit_k_max 18
_diffrn_reflns_limit_k_min -18
_diffrn_reflns_limit_l_max 22
_diffrn_reflns_limit_l_min -21
_diffrn_reflns_number 14838
_diffrn_reflns_theta_full 25.02
_diffrn_reflns_theta_max 25.02
_diffrn_reflns_theta_min 2.54
_exptl_absorpt_coefficient_mu 0.075
_exptl_absorpt_correction_T_max 0.9837
_exptl_absorpt_correction_T_min 0.9779
_exptl_absorpt_correction_type multi-scan
_exptl_absorpt_process_details sadabs
_exptl_crystal_colour white
_exptl_crystal_density_diffrn 1.222
_exptl_crystal_density_method 'not measured'
_exptl_crystal_description block
_exptl_crystal_F_000 1216
_exptl_crystal_size_max 0.30
_exptl_crystal_size_mid 0.26
_exptl_crystal_size_min 0.22
_refine_diff_density_max 0.266
_refine_diff_density_min -0.159
_refine_diff_density_rms 0.036
_refine_ls_extinction_method none
_refine_ls_goodness_of_fit_ref 1.032
_refine_ls_hydrogen_treatment mixed
_refine_ls_matrix_type full
_refine_ls_number_parameters 254
_refine_ls_number_reflns 2756
_refine_ls_number_restraints 0
_refine_ls_restrained_S_all 1.032
_refine_ls_R_factor_all 0.1343
_refine_ls_R_factor_gt 0.0553
_refine_ls_shift/su_max 0.001
_refine_ls_shift/su_mean 0.000
_refine_ls_structure_factor_coef Fsqd
_refine_ls_weighting_details 'calc w=1/[\s^2^(Fo^2^)+(0.0001P)^2^+1.1693P] where P=(Fo^2^+2Fc^2^)/3'
_refine_ls_weighting_scheme calc
_refine_ls_wR_factor_gt 0.1519
_refine_ls_wR_factor_ref 0.1961
_reflns_number_gt 1327
_reflns_number_total 2756
_reflns_threshold_expression >2sigma(I)
_cod_data_source_file jo9b02525_si_002.cif
_cod_data_source_block 171014b
_cod_depositor_comments
;
The following automatic conversions were performed:

data item '_symmetry_cell_setting' value 'Orthorhombic' was changed
to 'orthorhombic' in accordance with the
/home/data/users/saulius/crontab/automatic-downloads/rss-feeds/ACS/lib/dictionaries/cif_core.dic
dictionary named 'cif_core.dic' version 2.4.2 last updated on
2011-04-26.

Automatic conversion script
Id: cif_fix_values 7556 2019-12-06 15:28:31Z antanas 
;
_cod_original_sg_symbol_H-M Pbca
_cod_database_code 4037644

loop_
_symmetry_equiv_pos_as_xyz
'x, y, z'
'-x+1/2, -y, z+1/2'
'-x, y+1/2, -z+1/2'
'x+1/2, -y+1/2, -z'
'-x, -y, -z'
'x-1/2, y, -z-1/2'
'x, -y-1/2, z-1/2'
'-x-1/2, y-1/2, z'

loop_
_atom_site_label
_atom_site_type_symbol
_atom_site_fract_x
_atom_site_fract_y
_atom_site_fract_z
_atom_site_U_iso_or_equiv
_atom_site_adp_type
_atom_site_occupancy
_atom_site_symmetry_multiplicity
_atom_site_calc_flag
_atom_site_refinement_flags
_atom_site_disorder_assembly
_atom_site_disorder_group
N1 N 0.6479(3) 0.4508(3) 0.5453(2) 0.1081(13) Uani 1 1 d . . .
O1 O 0.8263(2) 0.17189(15) 0.39913(15) 0.0884(9) Uani 1 1 d . . .
C1 C 0.8119(3) 0.2491(2) 0.39788(17) 0.0591(8) Uani 1 1 d . B .
C2 C 0.6880(3) 0.29545(19) 0.39557(19) 0.0649(9) Uani 1 1 d . . .
H2 H 0.6576 0.2993 0.4451 0.078 Uiso 1 1 calc R A 1
C3 C 0.7214(3) 0.38915(18) 0.37080(16) 0.0556(8) Uani 1 1 d . B .
C4 C 0.8553(3) 0.39639(19) 0.39311(15) 0.0523(8) Uani 1 1 d . . .
C5 C 0.9070(3) 0.31556(19) 0.40319(16) 0.0546(8) Uani 1 1 d . B .
C6 C 1.0321(3) 0.3054(2) 0.41884(17) 0.0681(10) Uani 1 1 d . . .
H6 H 1.0666 0.2508 0.4243 0.082 Uiso 1 1 calc R B .
C7 C 1.1030(3) 0.3791(3) 0.42601(19) 0.0781(11) Uani 1 1 d . B .
H7 H 1.1868 0.3744 0.4362 0.094 Uiso 1 1 calc R . .
C8 C 1.0505(4) 0.4590(3) 0.41816(18) 0.0751(11) Uani 1 1 d . . .
H8 H 1.0993 0.5078 0.4246 0.090 Uiso 1 1 calc R B .
C9 C 0.9275(3) 0.4693(2) 0.40105(17) 0.0672(10) Uani 1 1 d . B .
H9 H 0.8940 0.5241 0.3950 0.081 Uiso 1 1 calc R . .
C10 C 0.593(5) 0.244(3) 0.3524(19) 0.061(7) Uani 0.62(3) 1 d P B 1
C11 C 0.6124(16) 0.2099(12) 0.2840(11) 0.071(3) Uani 0.62(3) 1 d P B 1
H11 H 0.6878 0.2199 0.2616 0.085 Uiso 0.62(3) 1 calc PR B 1
C12 C 0.5249(14) 0.1620(5) 0.2483(9) 0.078(3) Uani 0.62(3) 1 d P B 1
H12 H 0.5407 0.1402 0.2027 0.094 Uiso 0.62(3) 1 calc PR B 1
C13 C 0.4133(16) 0.1470(8) 0.2815(14) 0.082(5) Uani 0.62(3) 1 d P B 1
H13 H 0.3533 0.1150 0.2577 0.098 Uiso 0.62(3) 1 calc PR B 1
C14 C 0.389(3) 0.178(2) 0.349(2) 0.087(12) Uani 0.62(3) 1 d P B 1
H14 H 0.3140 0.1672 0.3709 0.104 Uiso 0.62(3) 1 calc PR B 1
C15 C 0.4780(13) 0.2271(9) 0.3837(8) 0.072(3) Uani 0.62(3) 1 d P B 1
H15 H 0.4608 0.2492 0.4291 0.087 Uiso 0.62(3) 1 calc PR B 1
C10' C 0.574(8) 0.252(5) 0.374(3) 0.066(12) Uani 0.38(3) 1 d P B 2
C11' C 0.577(3) 0.207(2) 0.3110(19) 0.076(8) Uani 0.38(3) 1 d P B 2
H11' H 0.6484 0.2060 0.2835 0.092 Uiso 0.38(3) 1 calc PR B 2
C12' C 0.473(2) 0.1626(12) 0.2881(16) 0.078(8) Uani 0.38(3) 1 d P B 2
H12' H 0.4736 0.1325 0.2449 0.094 Uiso 0.38(3) 1 calc PR B 2
C13' C 0.370(6) 0.164(4) 0.331(4) 0.077(12) Uani 0.38(3) 1 d P B 2
H13' H 0.2998 0.1338 0.3162 0.092 Uiso 0.38(3) 1 calc PR B 2
C14' C 0.3675(18) 0.2102(13) 0.3947(16) 0.081(5) Uani 0.38(3) 1 d P B 2
H14' H 0.2971 0.2098 0.4233 0.098 Uiso 0.38(3) 1 calc PR B 2
C15' C 0.469(2) 0.2563(13) 0.4159(14) 0.072(5) Uani 0.38(3) 1 d P B 2
H15' H 0.4679 0.2897 0.4574 0.086 Uiso 0.38(3) 1 calc PR B 2
C16 C 0.7073(3) 0.3995(2) 0.28948(19) 0.0677(9) Uani 1 1 d . . .
H16 H 0.6226 0.3915 0.2723 0.081 Uiso 1 1 calc R B .
C17 C 0.8033(4) 0.3692(2) 0.2378(2) 0.0868(12) Uani 1 1 d . B .
H17A H 0.8795 0.3462 0.2574 0.104 Uiso 1 1 calc R . .
H17B H 0.7755 0.3416 0.1938 0.104 Uiso 1 1 calc R . .
C18 C 0.7800(4) 0.4616(2) 0.2461(2) 0.0929(14) Uani 1 1 d . B .
H18A H 0.7381 0.4911 0.2071 0.112 Uiso 1 1 calc R . .
H18B H 0.8420 0.4957 0.2706 0.112 Uiso 1 1 calc R . .
C19 C 0.6376(3) 0.4567(2) 0.4068(2) 0.0734(10) Uani 1 1 d . . .
H19A H 0.6616 0.5137 0.3904 0.088 Uiso 1 1 calc R B .
H19B H 0.5532 0.4468 0.3916 0.088 Uiso 1 1 calc R . .
C20 C 0.6424(4) 0.4549(3) 0.4839(3) 0.0819(12) Uani 1 1 d . B .

loop_
_atom_site_aniso_label
_atom_site_aniso_U_11
_atom_site_aniso_U_22
_atom_site_aniso_U_33
_atom_site_aniso_U_23
_atom_site_aniso_U_13
_atom_site_aniso_U_12
N1 0.076(3) 0.140(3) 0.108(3) -0.027(3) 0.005(2) 0.020(2)
O1 0.0786(18) 0.0490(15) 0.138(2) 0.0127(14) -0.0145(16) 0.0096(13)
C1 0.062(2) 0.0471(19) 0.069(2) 0.0046(15) -0.0088(16) 0.0054(16)
C2 0.056(2) 0.0524(19) 0.086(2) 0.0046(17) -0.0047(17) 0.0023(16)
C3 0.054(2) 0.0435(17) 0.069(2) -0.0016(14) -0.0087(15) 0.0015(15)
C4 0.052(2) 0.0522(18) 0.0528(18) -0.0017(14) -0.0037(14) -0.0032(15)
C5 0.048(2) 0.0570(19) 0.059(2) 0.0005(15) -0.0049(15) 0.0032(16)
C6 0.053(2) 0.080(2) 0.072(2) 0.0017(18) -0.0016(17) 0.0110(19)
C7 0.049(2) 0.112(3) 0.073(2) -0.001(2) -0.0046(17) -0.008(2)
C8 0.064(3) 0.094(3) 0.067(2) -0.005(2) 0.0006(18) -0.025(2)
C9 0.076(3) 0.062(2) 0.063(2) -0.0028(17) -0.0044(18) -0.0094(18)
C10 0.051(11) 0.049(10) 0.08(2) 0.013(13) -0.006(11) -0.004(7)
C11 0.067(8) 0.053(5) 0.091(11) 0.000(6) -0.003(5) -0.015(5)
C12 0.079(7) 0.061(4) 0.095(7) 0.007(4) -0.020(5) -0.015(4)
C13 0.067(8) 0.063(6) 0.116(14) 0.015(7) -0.020(9) -0.022(5)
C14 0.070(13) 0.080(15) 0.11(3) 0.017(15) -0.015(14) -0.023(10)
C15 0.068(7) 0.068(7) 0.081(8) 0.013(5) -0.004(6) -0.007(6)
C10' 0.06(3) 0.052(12) 0.09(3) 0.01(2) -0.01(2) -0.009(14)
C11' 0.068(17) 0.063(10) 0.10(3) 0.011(14) -0.007(12) -0.014(12)
C12' 0.068(17) 0.061(9) 0.11(2) -0.003(9) -0.014(17) -0.018(10)
C13' 0.07(2) 0.062(15) 0.10(3) 0.008(17) -0.03(2) -0.018(12)
C14' 0.070(10) 0.070(9) 0.104(14) 0.009(9) -0.009(8) -0.024(7)
C15' 0.066(10) 0.059(9) 0.091(13) 0.006(7) -0.018(10) -0.011(7)
C16 0.071(2) 0.0543(19) 0.078(2) 0.0002(17) -0.0208(19) 0.0028(17)
C17 0.111(3) 0.075(3) 0.075(3) -0.0022(19) -0.015(2) 0.004(2)
C18 0.131(4) 0.065(2) 0.083(3) 0.019(2) -0.032(2) -0.011(2)
C19 0.065(2) 0.064(2) 0.091(3) -0.0104(19) -0.0082(19) 0.0109(18)
C20 0.059(3) 0.090(3) 0.097(3) -0.027(3) 0.001(2) 0.0151(19)

loop_
_atom_type_symbol
_atom_type_description
_atom_type_scat_dispersion_real
_atom_type_scat_dispersion_imag
_atom_type_scat_source
C C 0.0033 0.0016 'International Tables Vol C Tables 4.2.6.8 and 6.1.1.4'
H H 0.0000 0.0000 'International Tables Vol C Tables 4.2.6.8 and 6.1.1.4'
N N 0.0061 0.0033 'International Tables Vol C Tables 4.2.6.8 and 6.1.1.4'
O O 0.0106 0.0060 'International Tables Vol C Tables 4.2.6.8 and 6.1.1.4'

loop_
_geom_angle_atom_site_label_1
_geom_angle_atom_site_label_2
_geom_angle_atom_site_label_3
_geom_angle
O1 C1 C5 127.3(3)
O1 C1 C2 125.6(3)
C5 C1 C2 107.0(3)
C10' C2 C1 122(3)
C10' C2 C10 18(3)
C1 C2 C10 111.3(14)
C10' C2 C3 123(3)
C1 C2 C3 103.9(3)
C10 C2 C3 119.0(15)
C10' C2 H2 90.1
C1 C2 H2 107.3
C10 C2 H2 107.3
C3 C2 H2 107.3
C4 C3 C16 111.1(3)
C4 C3 C19 113.3(3)
C16 C3 C19 107.5(3)
C4 C3 C2 102.1(2)
C16 C3 C2 111.4(2)
C19 C3 C2 111.4(3)
C9 C4 C5 119.6(3)
C9 C4 C3 129.3(3)
C5 C4 C3 111.0(3)
C4 C5 C6 121.6(3)
C4 C5 C1 110.0(3)
C6 C5 C1 128.4(3)
C7 C6 C5 117.9(3)
C7 C6 H6 121.0
C5 C6 H6 121.0
C8 C7 C6 120.3(3)
C8 C7 H7 119.9
C6 C7 H7 119.9
C7 C8 C9 122.0(3)
C7 C8 H8 119.0
C9 C8 H8 119.0
C8 C9 C4 118.6(3)
C8 C9 H9 120.7
C4 C9 H9 120.7
C11 C10 C15 116(4)
C11 C10 C2 125(3)
C15 C10 C2 119(2)
C12 C11 C10 123(2)
C12 C11 H11 118.7
C10 C11 H11 118.7
C11 C12 C13 118.7(10)
C11 C12 H12 120.7
C13 C12 H12 120.7
C14 C13 C12 121.1(13)
C14 C13 H13 119.4
C12 C13 H13 119.4
C13 C14 C15 119(3)
C13 C14 H14 120.3
C15 C14 H14 120.3
C14 C15 C10 122(3)
C14 C15 H15 119.2
C10 C15 H15 119.2
C11' C10' C15' 122(7)
C11' C10' C2 117(4)
C15' C10' C2 121(5)
C10' C11' C12' 120(4)
C10' C11' H11' 120.0
C12' C11' H11' 120.0
C13' C12' C11' 119(3)
C13' C12' H12' 120.7
C11' C12' H12' 120.7
C12' C13' C14' 121(4)
C12' C13' H13' 119.5
C14' C13' H13' 119.5
C15' C14' C13' 120(3)
C15' C14' H14' 120.0
C13' C14' H14' 120.0
C14' C15' C10' 118(4)
C14' C15' H15' 120.9
C10' C15' H15' 120.9
C18 C16 C17 58.8(3)
C18 C16 C3 123.7(3)
C17 C16 C3 122.4(3)
C18 C16 H16 113.7
C17 C16 H16 113.7
C3 C16 H16 113.7
C18 C17 C16 60.2(3)
C18 C17 H17A 117.7
C16 C17 H17A 117.7
C18 C17 H17B 117.7
C16 C17 H17B 117.7
H17A C17 H17B 114.9
C17 C18 C16 61.0(2)
C17 C18 H18A 117.7
C16 C18 H18A 117.7
C17 C18 H18B 117.7
C16 C18 H18B 117.7
H18A C18 H18B 114.8
C20 C19 C3 113.6(3)
C20 C19 H19A 108.8
C3 C19 H19A 108.8
C20 C19 H19B 108.8
C3 C19 H19B 108.8
H19A C19 H19B 107.7
N1 C20 C19 177.7(4)

loop_
_geom_bond_atom_site_label_1
_geom_bond_atom_site_label_2
_geom_bond_distance
N1 C20 1.145(5)
O1 C1 1.206(4)
C1 C5 1.460(4)
C1 C2 1.523(4)
C2 C10' 1.47(10)
C2 C10 1.53(6)
C2 C3 1.565(4)
C2 H2 0.9800
C3 C4 1.513(4)
C3 C16 1.530(4)
C3 C19 1.539(4)
C4 C9 1.382(4)
C4 C5 1.384(4)
C5 C6 1.395(4)
C6 C7 1.381(5)
C6 H6 0.9300
C7 C8 1.370(5)
C7 H7 0.9300
C8 C9 1.380(5)
C8 H8 0.9300
C9 H9 0.9300
C10 C11 1.40(4)
C10 C15 1.40(5)
C11 C12 1.37(3)
C11 H11 0.9300
C12 C13 1.377(16)
C12 H12 0.9300
C13 C14 1.37(5)
C13 H13 0.9300
C14 C15 1.38(2)
C14 H14 0.9300
C15 H15 0.9300
C10' C11' 1.36(7)
C10' C15' 1.38(6)
C11' C12' 1.38(4)
C11' H11' 0.9300
C12' C13' 1.37(8)
C12' H12' 0.9300
C13' C14' 1.39(6)
C13' H13' 0.9300
C14' C15' 1.37(3)
C14' H14' 0.9300
C15' H15' 0.9300
C16 C18 1.482(5)
C16 C17 1.493(5)
C16 H16 0.9800
C17 C18 1.461(5)
C17 H17A 0.9700
C17 H17B 0.9700
C18 H18A 0.9700
C18 H18B 0.9700
C19 C20 1.436(6)
C19 H19A 0.9700
C19 H19B 0.9700

loop_
_geom_torsion_atom_site_label_1
_geom_torsion_atom_site_label_2
_geom_torsion_atom_site_label_3
_geom_torsion_atom_site_label_4
_geom_torsion
O1 C1 C2 C10' -18(3)
C5 C1 C2 C10' 166(3)
O1 C1 C2 C10 -33.7(15)
C5 C1 C2 C10 150.1(15)
O1 C1 C2 C3 -162.9(3)
C5 C1 C2 C3 20.8(3)
C10' C2 C3 C4 -168(2)
C1 C2 C3 C4 -23.7(3)
C10 C2 C3 C4 -148.2(15)
C10' C2 C3 C16 -50(2)
C1 C2 C3 C16 94.9(3)
C10 C2 C3 C16 -29.5(15)
C10' C2 C3 C19 70(2)
C1 C2 C3 C19 -145.0(3)
C10 C2 C3 C19 90.5(15)
C16 C3 C4 C9 77.9(4)
C19 C3 C4 C9 -43.2(4)
C2 C3 C4 C9 -163.2(3)
C16 C3 C4 C5 -99.3(3)
C19 C3 C4 C5 139.6(3)
C2 C3 C4 C5 19.6(3)
C9 C4 C5 C6 -2.3(5)
C3 C4 C5 C6 175.3(3)
C9 C4 C5 C1 175.4(3)
C3 C4 C5 C1 -7.1(3)
O1 C1 C5 C4 174.6(3)
C2 C1 C5 C4 -9.2(3)
O1 C1 C5 C6 -8.0(6)
C2 C1 C5 C6 168.2(3)
C4 C5 C6 C7 1.7(5)
C1 C5 C6 C7 -175.4(3)
C5 C6 C7 C8 0.3(5)
C6 C7 C8 C9 -1.8(6)
C7 C8 C9 C4 1.3(5)
C5 C4 C9 C8 0.7(5)
C3 C4 C9 C8 -176.3(3)
C10' C2 C10 C11 179(17)
C1 C2 C10 C11 -50(4)
C3 C2 C10 C11 71(4)
C10' C2 C10 C15 -3(11)
C1 C2 C10 C15 129(2)
C3 C2 C10 C15 -111(3)
C15 C10 C11 C12 0(4)
C2 C10 C11 C12 178(2)
C10 C11 C12 C13 0(3)
C11 C12 C13 C14 0(2)
C12 C13 C14 C15 1(4)
C13 C14 C15 C10 -1(4)
C11 C10 C15 C14 1(4)
C2 C10 C15 C14 -178(2)
C1 C2 C10' C11' -51(6)
C10 C2 C10' C11' 5(9)
C3 C2 C10' C11' 88(6)
C1 C2 C10' C15' 129(4)
C10 C2 C10' C15' -175(19)
C3 C2 C10' C15' -92(5)
C15' C10' C11' C12' -1(8)
C2 C10' C11' C12' 179(3)
C10' C11' C12' C13' -1(6)
C11' C12' C13' C14' 1(6)
C12' C13' C14' C15' 1(6)
C13' C14' C15' C10' -3(5)
C11' C10' C15' C14' 3(8)
C2 C10' C15' C14' -177(4)
C4 C3 C16 C18 -38.6(4)
C19 C3 C16 C18 86.0(4)
C2 C3 C16 C18 -151.7(3)
C4 C3 C16 C17 33.1(4)
C19 C3 C16 C17 157.6(3)
C2 C3 C16 C17 -80.0(4)
C3 C16 C17 C18 -112.6(4)
C3 C16 C18 C17 110.4(4)
C4 C3 C19 C20 -56.3(4)
C16 C3 C19 C20 -179.5(3)
C2 C3 C19 C20 58.1(4)
C3 C19 C20 N1 -19(12)
